data_7108638
loop_
_publ_author_name
'Annika Stute'
'Lukas Heletta'
'Roland Frohlich'
'Constantin G. Daniliuc'
'Gerald Kehr'
'Gerhard Erker'

_publ_section_title
;
 Anomalous Staudinger reaction at intramolecular frustrated P-B Lewis pair
 frameworks
;
_journal_name_full Chem.Commun.
_journal_page_first 11739
_journal_paper_doi 10.1039/c2cc36782c
_journal_volume 48
_journal_year 2012
_chemical_formula_sum 'C32 H27 B F10 N P'
_chemical_formula_weight 657.33
_chemical_name_systematic
;
?
;
_space_group_IT_number 14
_symmetry_cell_setting monoclinic
_symmetry_space_group_name_Hall '-P 2yn'
_symmetry_space_group_name_H-M 'P 1 21/n 1'
_atom_sites_solution_hydrogens 'at N from difmap, others geom'
_atom_sites_solution_primary direct
_atom_sites_solution_secondary difmap
_audit_creation_method SHELXL-97
_cell_angle_alpha 90.00
_cell_angle_beta 100.307(2)
_cell_angle_gamma 90.00
_cell_formula_units_Z 4
_cell_length_a 11.1667(4)
_cell_length_b 14.5051(8)
_cell_length_c 18.7777(10)
_cell_measurement_reflns_used 5195
_cell_measurement_temperature 223(2)
_cell_measurement_theta_max 68.25
_cell_measurement_theta_min 0.88
_cell_volume 2992.4(3)
_computing_cell_refinement 'Collect (Nonius B.V., 1998)'
_computing_data_collection 'Collect (Nonius B.V., 1998)'
_computing_data_reduction 'Denzo-SMN (Otwinowski & Minor, 1997)'
_computing_molecular_graphics 'XP (BrukerAXS, 2000)'
_computing_publication_material 'SHELXL-97 (Sheldrick, 1997)'
_computing_structure_refinement 'SHELXL-97 (Sheldrick, 1997)'
_computing_structure_solution 'SHELXS-97 (Sheldrick, 1990)'
_diffrn_ambient_temperature 223(2)
_diffrn_measured_fraction_theta_full 0.972
_diffrn_measured_fraction_theta_max 0.972
_diffrn_measurement_device_type 'Nonius KappaCCD APEXII'
_diffrn_measurement_method '\w and \f scans'
_diffrn_radiation_monochromator 'Montel mirror'
_diffrn_radiation_source 'rotating anode Nonius FR591'
_diffrn_radiation_type CuK\a
_diffrn_radiation_wavelength 1.54178
_diffrn_reflns_av_R_equivalents 0.058
_diffrn_reflns_av_sigmaI/netI 0.0295
_diffrn_reflns_limit_h_max 13
_diffrn_reflns_limit_h_min -12
_diffrn_reflns_limit_k_max 16
_diffrn_reflns_limit_k_min -16
_diffrn_reflns_limit_l_max 21
_diffrn_reflns_limit_l_min -22
_diffrn_reflns_number 29490
_diffrn_reflns_theta_full 67.02
_diffrn_reflns_theta_max 67.02
_diffrn_reflns_theta_min 4.30
_exptl_absorpt_coefficient_mu 1.600
_exptl_absorpt_correction_T_max 0.8312
_exptl_absorpt_correction_T_min 0.7953
_exptl_absorpt_correction_type multi-scan
_exptl_absorpt_process_details 'Denzo (Otwinowski, Borek, Majewski & Minor, 2003)'
_exptl_crystal_colour colourless
_exptl_crystal_density_diffrn 1.459
_exptl_crystal_density_method 'not measured'
_exptl_crystal_description block
_exptl_crystal_F_000 1344
_exptl_crystal_size_max 0.15
_exptl_crystal_size_mid 0.15
_exptl_crystal_size_min 0.12
_refine_diff_density_max 0.253
_refine_diff_density_min -0.342
_refine_diff_density_rms 0.045
_refine_ls_extinction_method none
_refine_ls_goodness_of_fit_ref 1.020
_refine_ls_hydrogen_treatment mixed
_refine_ls_matrix_type full
_refine_ls_number_parameters 415
_refine_ls_number_reflns 5195
_refine_ls_number_restraints 0
_refine_ls_restrained_S_all 1.020
_refine_ls_R_factor_all 0.0623
_refine_ls_R_factor_gt 0.0502
_refine_ls_shift/su_max 0.000
_refine_ls_shift/su_mean 0.000
_refine_ls_structure_factor_coef Fsqd
_refine_ls_weighting_details 'calc w=1/[\s^2^(Fo^2^)+(0.0713P)^2^+1.8137P] where P=(Fo^2^+2Fc^2^)/3'
_refine_ls_weighting_scheme calc
_refine_ls_wR_factor_gt 0.1306
_refine_ls_wR_factor_ref 0.1415
_reflns_number_gt 4279
_reflns_number_total 5195
_reflns_threshold_expression >2sigma(I)
_cod_data_source_file c2cc36782c.txt
_cod_data_source_block erk6431
_cod_original_sg_symbol_H-M P21/n
_cod_database_code 7108638

loop_
_symmetry_equiv_pos_as_xyz
'x, y, z'
'-x+1/2, y+1/2, -z+1/2'
'-x, -y, -z'
'x-1/2, -y-1/2, z-1/2'

loop_
_atom_site_label
_atom_site_type_symbol
_atom_site_fract_x
_atom_site_fract_y
_atom_site_fract_z
_atom_site_U_iso_or_equiv
_atom_site_adp_type
_atom_site_occupancy
_atom_site_symmetry_multiplicity
_atom_site_calc_flag
_atom_site_refinement_flags
P1 P 0.33324(5) 0.97135(4) 0.16950(3) 0.04182(18) Uani 1 1 d .
B1 B 0.4365(2) 0.8307(2) 0.10884(16) 0.0461(6) Uani 1 1 d .
N1 N 0.32252(18) 0.86821(15) 0.13739(11) 0.0450(5) Uani 1 1 d .
H1 H 0.271(3) 0.834(2) 0.1443(15) 0.054 Uiso 1 1 d .
C1 C 0.4951(2) 0.98352(18) 0.17224(14) 0.0488(6) Uani 1 1 d .
H1A H 0.5179 1.0481 0.1672 0.059 Uiso 1 1 calc R
H1B H 0.5420 0.9584 0.2171 0.059 Uiso 1 1 calc R
C2 C 0.5130(2) 0.92571(18) 0.10565(14) 0.0493(6) Uani 1 1 d .
H2A H 0.5995 0.9121 0.1075 0.059 Uiso 1 1 calc R
H2B H 0.4825 0.9594 0.0608 0.059 Uiso 1 1 calc R
C11 C 0.2688(2) 0.97286(16) 0.25203(13) 0.0437(5) Uani 1 1 d .
C12 C 0.1419(2) 0.95482(18) 0.24347(14) 0.0486(6) Uani 1 1 d .
C13 C 0.0879(2) 0.9534(2) 0.30466(15) 0.0558(7) Uani 1 1 d .
H13 H 0.0040 0.9414 0.2989 0.067 Uiso 1 1 calc R
C14 C 0.1521(3) 0.96883(19) 0.37341(15) 0.0584(7) Uani 1 1 d .
C15 C 0.2760(3) 0.98535(19) 0.38050(14) 0.0558(7) Uani 1 1 d .
H15 H 0.3212 0.9955 0.4271 0.067 Uiso 1 1 calc R
C16 C 0.3361(2) 0.98760(17) 0.32209(13) 0.0466(6) Uani 1 1 d .
C17 C 0.0597(2) 0.9359(2) 0.17176(15) 0.0619(7) Uani 1 1 d .
H17A H 0.0823 0.8777 0.1525 0.093 Uiso 1 1 calc R
H17B H 0.0683 0.9851 0.1380 0.093 Uiso 1 1 calc R
H17C H -0.0242 0.9329 0.1788 0.093 Uiso 1 1 calc R
C18 C 0.0897(4) 0.9673(3) 0.43811(18) 0.0836(10) Uani 1 1 d .
H18A H 0.1228 0.9177 0.4703 0.125 Uiso 1 1 calc R
H18B H 0.0031 0.9577 0.4222 0.125 Uiso 1 1 calc R
H18C H 0.1029 1.0257 0.4636 0.125 Uiso 1 1 calc R
C19 C 0.4716(2) 1.0058(2) 0.33895(15) 0.0603(7) Uani 1 1 d .
H19A H 0.4939 1.0276 0.3884 0.090 Uiso 1 1 calc R
H19B H 0.4925 1.0523 0.3061 0.090 Uiso 1 1 calc R
H19C H 0.5153 0.9493 0.3332 0.090 Uiso 1 1 calc R
C21 C 0.2594(2) 1.06373(17) 0.11169(13) 0.0448(5) Uani 1 1 d .
C22 C 0.2635(2) 1.15376(17) 0.14057(14) 0.0475(6) Uani 1 1 d .
C23 C 0.2111(2) 1.22621(19) 0.09756(15) 0.0538(6) Uani 1 1 d .
H23 H 0.2140 1.2858 0.1175 0.065 Uiso 1 1 calc R
C24 C 0.1550(2) 1.21391(19) 0.02666(15) 0.0564(7) Uani 1 1 d .
C25 C 0.1526(2) 1.1259(2) -0.00111(15) 0.0550(6) Uani 1 1 d .
H25 H 0.1152 1.1167 -0.0495 0.066 Uiso 1 1 calc R
C26 C 0.2028(2) 1.04960(18) 0.03868(14) 0.0496(6) Uani 1 1 d .
C27 C 0.3234(3) 1.17844(19) 0.21730(14) 0.0558(6) Uani 1 1 d .
H27A H 0.3328 1.2448 0.2215 0.084 Uiso 1 1 calc R
H27B H 0.4028 1.1494 0.2285 0.084 Uiso 1 1 calc R
H27C H 0.2730 1.1569 0.2510 0.084 Uiso 1 1 calc R
C28 C 0.0980(3) 1.2935(2) -0.01882(19) 0.0773(9) Uani 1 1 d .
H28A H 0.0375 1.3227 0.0048 0.116 Uiso 1 1 calc R
H28B H 0.0593 1.2710 -0.0660 0.116 Uiso 1 1 calc R
H28C H 0.1604 1.3380 -0.0246 0.116 Uiso 1 1 calc R
C29 C 0.1915(3) 0.9587(2) -0.00118(16) 0.0661(8) Uani 1 1 d .
H29A H 0.1420 0.9668 -0.0487 0.099 Uiso 1 1 calc R
H29B H 0.1535 0.9137 0.0259 0.099 Uiso 1 1 calc R
H29C H 0.2718 0.9372 -0.0063 0.099 Uiso 1 1 calc R
C31 C 0.5151(2) 0.75518(18) 0.16547(14) 0.0482(6) Uani 1 1 d .
C32 C 0.6047(3) 0.7008(2) 0.14377(17) 0.0645(8) Uani 1 1 d .
F32 F 0.62833(18) 0.71063(16) 0.07616(11) 0.0949(7) Uani 1 1 d .
C33 C 0.6734(3) 0.6358(3) 0.1869(2) 0.0788(10) Uani 1 1 d .
F33 F 0.7563(2) 0.5849(2) 0.16051(15) 0.1263(10) Uani 1 1 d .
C34 C 0.6571(3) 0.6237(2) 0.2567(2) 0.0725(9) Uani 1 1 d .
F34 F 0.72376(19) 0.56117(17) 0.29981(13) 0.1044(7) Uani 1 1 d .
C35 C 0.5724(3) 0.6763(2) 0.28227(16) 0.0626(7) Uani 1 1 d .
F35 F 0.55668(19) 0.66645(15) 0.35107(11) 0.0906(6) Uani 1 1 d .
C36 C 0.5044(2) 0.73932(18) 0.23689(15) 0.0525(6) Uani 1 1 d .
F36 F 0.42529(16) 0.78897(13) 0.26817(9) 0.0734(5) Uani 1 1 d .
C41 C 0.3893(2) 0.77762(17) 0.03108(14) 0.0474(6) Uani 1 1 d .
C42 C 0.4334(2) 0.79125(18) -0.03266(15) 0.0528(6) Uani 1 1 d .
F42 F 0.52696(15) 0.84985(12) -0.03396(9) 0.0699(5) Uani 1 1 d .
C43 C 0.3878(3) 0.7477(2) -0.09726(15) 0.0583(7) Uani 1 1 d .
F43 F 0.43478(19) 0.76470(14) -0.15721(9) 0.0837(6) Uani 1 1 d .
C44 C 0.2938(3) 0.6862(2) -0.10077(15) 0.0599(7) Uani 1 1 d .
F44 F 0.24934(19) 0.64294(14) -0.16303(9) 0.0826(5) Uani 1 1 d .
C45 C 0.2469(2) 0.66947(19) -0.03910(15) 0.0563(7) Uani 1 1 d .
F45 F 0.15501(17) 0.60843(13) -0.04136(9) 0.0773(5) Uani 1 1 d .
C46 C 0.2945(2) 0.71479(17) 0.02371(14) 0.0495(6) Uani 1 1 d .
F46 F 0.24309(15) 0.69466(11) 0.08234(8) 0.0627(4) Uani 1 1 d .

loop_
_atom_site_aniso_label
_atom_site_aniso_U_11
_atom_site_aniso_U_22
_atom_site_aniso_U_33
_atom_site_aniso_U_23
_atom_site_aniso_U_13
_atom_site_aniso_U_12
P1 0.0405(3) 0.0426(3) 0.0427(3) -0.0014(2) 0.0080(2) 0.0004(2)
B1 0.0426(14) 0.0464(16) 0.0517(16) -0.0004(12) 0.0151(12) 0.0024(12)
N1 0.0411(11) 0.0437(12) 0.0525(12) -0.0015(9) 0.0149(9) -0.0036(9)
C1 0.0458(13) 0.0488(15) 0.0526(14) -0.0024(11) 0.0107(11) -0.0039(11)
C2 0.0456(13) 0.0505(15) 0.0542(14) -0.0014(12) 0.0149(11) -0.0008(11)
C11 0.0463(13) 0.0397(13) 0.0454(13) 0.0006(10) 0.0093(10) 0.0006(10)
C12 0.0471(13) 0.0475(14) 0.0519(14) -0.0021(11) 0.0103(11) 0.0003(11)
C13 0.0537(15) 0.0573(16) 0.0609(16) -0.0028(13) 0.0220(12) -0.0039(12)
C14 0.0745(18) 0.0510(16) 0.0550(16) -0.0015(12) 0.0257(14) -0.0054(13)
C15 0.0742(18) 0.0492(15) 0.0443(14) -0.0003(11) 0.0117(12) -0.0010(13)
C16 0.0547(14) 0.0389(13) 0.0455(13) -0.0020(10) 0.0067(11) 0.0021(10)
C17 0.0447(14) 0.083(2) 0.0591(16) -0.0054(15) 0.0107(12) -0.0042(13)
C18 0.099(3) 0.097(3) 0.063(2) -0.0070(17) 0.0381(18) -0.018(2)
C19 0.0559(15) 0.0729(19) 0.0481(15) -0.0050(13) -0.0016(12) -0.0019(14)
C21 0.0411(12) 0.0476(14) 0.0464(13) -0.0016(11) 0.0101(10) -0.0011(10)
C22 0.0496(13) 0.0459(14) 0.0490(13) 0.0003(11) 0.0145(11) 0.0016(11)
C23 0.0594(15) 0.0457(14) 0.0577(16) 0.0003(12) 0.0143(12) 0.0060(12)
C24 0.0539(15) 0.0543(16) 0.0609(16) 0.0074(13) 0.0101(12) 0.0097(12)
C25 0.0524(14) 0.0621(17) 0.0485(14) 0.0034(12) 0.0031(11) 0.0081(12)
C26 0.0483(13) 0.0517(15) 0.0488(14) -0.0014(11) 0.0082(11) 0.0026(11)
C27 0.0683(17) 0.0441(14) 0.0546(15) -0.0048(12) 0.0102(13) -0.0002(12)
C28 0.081(2) 0.067(2) 0.079(2) 0.0140(17) 0.0005(17) 0.0202(17)
C29 0.080(2) 0.0622(18) 0.0499(15) -0.0069(13) -0.0040(14) 0.0088(15)
C31 0.0436(13) 0.0457(14) 0.0564(15) -0.0010(11) 0.0122(11) -0.0009(10)
C32 0.0563(16) 0.072(2) 0.0680(18) 0.0061(15) 0.0189(14) 0.0171(14)
F32 0.0858(13) 0.1283(18) 0.0789(12) 0.0127(12) 0.0370(10) 0.0516(12)
C33 0.0598(18) 0.082(2) 0.098(3) 0.0107(19) 0.0213(17) 0.0277(16)
F33 0.1079(17) 0.143(2) 0.138(2) 0.0295(17) 0.0467(15) 0.0835(17)
C34 0.0548(17) 0.069(2) 0.091(2) 0.0248(17) 0.0066(16) 0.0134(15)
F34 0.0794(13) 0.1055(16) 0.1264(18) 0.0503(14) 0.0130(12) 0.0397(12)
C35 0.0560(16) 0.0634(18) 0.0681(18) 0.0175(14) 0.0107(13) 0.0023(13)
F35 0.0939(13) 0.1045(16) 0.0748(12) 0.0396(11) 0.0188(10) 0.0225(11)
C36 0.0474(13) 0.0494(15) 0.0625(16) 0.0050(12) 0.0148(12) 0.0027(11)
F36 0.0855(12) 0.0804(12) 0.0609(10) 0.0182(8) 0.0308(9) 0.0291(9)
C41 0.0483(13) 0.0411(13) 0.0546(14) 0.0015(11) 0.0138(11) 0.0039(10)
C42 0.0572(15) 0.0461(14) 0.0591(16) -0.0021(12) 0.0212(12) 0.0015(12)
F42 0.0756(11) 0.0700(11) 0.0733(11) -0.0092(8) 0.0388(9) -0.0171(9)
C43 0.0741(18) 0.0570(16) 0.0478(15) 0.0006(12) 0.0221(13) 0.0030(14)
F43 0.1124(15) 0.0886(13) 0.0593(10) -0.0070(9) 0.0401(10) -0.0086(11)
C44 0.0721(18) 0.0584(17) 0.0475(15) -0.0065(12) 0.0062(13) 0.0045(14)
F44 0.1014(14) 0.0876(13) 0.0552(10) -0.0164(9) 0.0046(9) -0.0091(11)
C45 0.0592(16) 0.0507(15) 0.0578(16) -0.0031(12) 0.0076(13) -0.0065(12)
F45 0.0800(11) 0.0789(12) 0.0710(11) -0.0143(9) 0.0085(9) -0.0293(9)
C46 0.0551(14) 0.0445(14) 0.0504(14) 0.0011(11) 0.0133(11) 0.0003(11)
F46 0.0743(10) 0.0594(9) 0.0585(9) -0.0028(7) 0.0229(8) -0.0178(8)

loop_
_atom_type_symbol
_atom_type_description
_atom_type_scat_dispersion_real
_atom_type_scat_dispersion_imag
_atom_type_scat_source
C C 0.0181 0.0091 'International Tables Vol C Tables 4.2.6.8 and 6.1.1.4'
H H 0.0000 0.0000 'International Tables Vol C Tables 4.2.6.8 and 6.1.1.4'
B B 0.0090 0.0039 'International Tables Vol C Tables 4.2.6.8 and 6.1.1.4'
N N 0.0311 0.0180 'International Tables Vol C Tables 4.2.6.8 and 6.1.1.4'
F F 0.0727 0.0534 'International Tables Vol C Tables 4.2.6.8 and 6.1.1.4'
P P 0.2955 0.4335 'International Tables Vol C Tables 4.2.6.8 and 6.1.1.4'

loop_
_geom_angle_atom_site_label_1
_geom_angle_atom_site_label_2
_geom_angle_atom_site_label_3
_geom_angle
N1 P1 C1 96.23(11)
N1 P1 C11 108.40(11)
C1 P1 C11 121.31(11)
N1 P1 C21 117.65(11)
C1 P1 C21 106.76(12)
C11 P1 C21 106.96(11)
N1 B1 C2 100.5(2)
N1 B1 C41 108.4(2)
C2 B1 C41 116.6(2)
N1 B1 C31 112.3(2)
C2 B1 C31 111.1(2)
C41 B1 C31 107.9(2)
B1 N1 P1 116.20(17)
B1 N1 H1 121(2)
P1 N1 H1 122(2)
C2 C1 P1 101.38(16)
C2 C1 H1A 111.5
P1 C1 H1A 111.5
C2 C1 H1B 111.5
P1 C1 H1B 111.5
H1A C1 H1B 109.3
C1 C2 B1 106.50(19)
C1 C2 H2A 110.4
B1 C2 H2A 110.4
C1 C2 H2B 110.4
B1 C2 H2B 110.4
H2A C2 H2B 108.6
C16 C11 C12 119.2(2)
C16 C11 P1 124.75(18)
C12 C11 P1 116.04(18)
C13 C12 C11 118.7(2)
C13 C12 C17 116.7(2)
C11 C12 C17 124.6(2)
C14 C13 C12 122.9(3)
C14 C13 H13 118.6
C12 C13 H13 118.6
C13 C14 C15 117.4(2)
C13 C14 C18 121.0(3)
C15 C14 C18 121.5(3)
C16 C15 C14 123.0(3)
C16 C15 H15 118.5
C14 C15 H15 118.5
C15 C16 C11 118.9(2)
C15 C16 C19 116.5(2)
C11 C16 C19 124.6(2)
C12 C17 H17A 109.5
C12 C17 H17B 109.5
H17A C17 H17B 109.5
C12 C17 H17C 109.5
H17A C17 H17C 109.5
H17B C17 H17C 109.5
C14 C18 H18A 109.5
C14 C18 H18B 109.5
H18A C18 H18B 109.5
C14 C18 H18C 109.5
H18A C18 H18C 109.5
H18B C18 H18C 109.5
C16 C19 H19A 109.5
C16 C19 H19B 109.5
H19A C19 H19B 109.5
C16 C19 H19C 109.5
H19A C19 H19C 109.5
H19B C19 H19C 109.5
C22 C21 C26 118.9(2)
C22 C21 P1 118.05(18)
C26 C21 P1 122.99(19)
C23 C22 C21 119.7(2)
C23 C22 C27 116.2(2)
C21 C22 C27 124.1(2)
C24 C23 C22 122.4(3)
C24 C23 H23 118.8
C22 C23 H23 118.8
C25 C24 C23 117.4(2)
C25 C24 C28 121.2(3)
C23 C24 C28 121.4(3)
C24 C25 C26 123.6(3)
C24 C25 H25 118.2
C26 C25 H25 118.2
C25 C26 C21 118.0(2)
C25 C26 C29 115.9(2)
C21 C26 C29 126.1(2)
C22 C27 H27A 109.5
C22 C27 H27B 109.5
H27A C27 H27B 109.5
C22 C27 H27C 109.5
H27A C27 H27C 109.5
H27B C27 H27C 109.5
C24 C28 H28A 109.5
C24 C28 H28B 109.5
H28A C28 H28B 109.5
C24 C28 H28C 109.5
H28A C28 H28C 109.5
H28B C28 H28C 109.5
C26 C29 H29A 109.5
C26 C29 H29B 109.5
H29A C29 H29B 109.5
C26 C29 H29C 109.5
H29A C29 H29C 109.5
H29B C29 H29C 109.5
C36 C31 C32 112.3(2)
C36 C31 B1 126.9(2)
C32 C31 B1 120.8(2)
F32 C32 C33 116.2(3)
F32 C32 C31 119.2(3)
C33 C32 C31 124.6(3)
F33 C33 C34 120.1(3)
F33 C33 C32 120.3(3)
C34 C33 C32 119.6(3)
F34 C34 C35 120.5(3)
F34 C34 C33 120.5(3)
C35 C34 C33 119.0(3)
F35 C35 C34 119.8(3)
F35 C35 C36 120.8(3)
C34 C35 C36 119.4(3)
F36 C36 C35 114.5(2)
F36 C36 C31 120.5(2)
C35 C36 C31 125.0(2)
C46 C41 C42 113.0(2)
C46 C41 B1 120.8(2)
C42 C41 B1 126.2(2)
F42 C42 C43 115.9(2)
F42 C42 C41 120.0(2)
C43 C42 C41 124.1(2)
F43 C43 C44 119.2(3)
F43 C43 C42 120.9(3)
C44 C43 C42 119.9(2)
F44 C44 C43 120.5(3)
F44 C44 C45 121.0(3)
C43 C44 C45 118.5(3)
F45 C45 C46 121.1(2)
F45 C45 C44 119.4(2)
C46 C45 C44 119.5(3)
F46 C46 C45 116.0(2)
F46 C46 C41 119.1(2)
C45 C46 C41 125.0(2)

loop_
_geom_bond_atom_site_label_1
_geom_bond_atom_site_label_2
_geom_bond_distance
P1 N1 1.609(2)
P1 C1 1.807(2)
P1 C11 1.822(2)
P1 C21 1.826(3)
B1 N1 1.564(3)
B1 C2 1.629(4)
B1 C41 1.651(4)
B1 C31 1.664(4)
N1 H1 0.79(3)
C1 C2 1.548(3)
C1 H1A 0.9800
C1 H1B 0.9800
C2 H2A 0.9800
C2 H2B 0.9800
C11 C16 1.410(3)
C11 C12 1.422(3)
C12 C13 1.390(4)
C12 C17 1.513(4)
C13 C14 1.378(4)
C13 H13 0.9400
C14 C15 1.386(4)
C14 C18 1.505(4)
C15 C16 1.385(4)
C15 H15 0.9400
C16 C19 1.513(4)
C17 H17A 0.9700
C17 H17B 0.9700
C17 H17C 0.9700
C18 H18A 0.9700
C18 H18B 0.9700
C18 H18C 0.9700
C19 H19A 0.9700
C19 H19B 0.9700
C19 H19C 0.9700
C21 C22 1.412(3)
C21 C26 1.418(3)
C22 C23 1.389(4)
C22 C27 1.519(4)
C23 C24 1.378(4)
C23 H23 0.9400
C24 C25 1.378(4)
C24 C28 1.508(4)
C25 C26 1.395(4)
C25 H25 0.9400
C26 C29 1.510(4)
C27 H27A 0.9700
C27 H27B 0.9700
C27 H27C 0.9700
C28 H28A 0.9700
C28 H28B 0.9700
C28 H28C 0.9700
C29 H29A 0.9700
C29 H29B 0.9700
C29 H29C 0.9700
C31 C36 1.387(4)
C31 C32 1.391(4)
C32 F32 1.350(3)
C32 C33 1.383(4)
C33 F33 1.346(4)
C33 C34 1.367(5)
C34 F34 1.348(3)
C34 C35 1.366(4)
C35 F35 1.342(3)
C35 C36 1.381(4)
C36 F36 1.353(3)
C41 C46 1.385(4)
C41 C42 1.387(4)
C42 F42 1.351(3)
C42 C43 1.381(4)
C43 F43 1.347(3)
C43 C44 1.371(4)
C44 F44 1.341(3)
C44 C45 1.375(4)
C45 F45 1.351(3)
C45 C46 1.372(4)
C46 F46 1.361(3)

loop_
_geom_torsion_atom_site_label_1
_geom_torsion_atom_site_label_2
_geom_torsion_atom_site_label_3
_geom_torsion_atom_site_label_4
_geom_torsion
C2 B1 N1 P1 -13.5(2)
C41 B1 N1 P1 -136.33(18)
C31 B1 N1 P1 104.6(2)
C1 P1 N1 B1 -11.3(2)
C11 P1 N1 B1 -137.30(18)
C21 P1 N1 B1 101.3(2)
N1 P1 C1 C2 33.17(18)
C11 P1 C1 C2 149.14(16)
C21 P1 C1 C2 -88.19(18)
P1 C1 C2 B1 -44.9(2)
N1 B1 C2 C1 37.5(2)
C41 B1 C2 C1 154.3(2)
C31 B1 C2 C1 -81.5(2)
N1 P1 C11 C16 112.8(2)
C1 P1 C11 C16 3.2(3)
C21 P1 C11 C16 -119.4(2)
N1 P1 C11 C12 -65.2(2)
C1 P1 C11 C12 -174.82(18)
C21 P1 C11 C12 62.6(2)
C16 C11 C12 C13 0.8(4)
P1 C11 C12 C13 178.9(2)
C16 C11 C12 C17 -178.7(3)
P1 C11 C12 C17 -0.6(3)
C11 C12 C13 C14 0.1(4)
C17 C12 C13 C14 179.6(3)
C12 C13 C14 C15 -0.7(4)
C12 C13 C14 C18 179.5(3)
C13 C14 C15 C16 0.5(4)
C18 C14 C15 C16 -179.7(3)
C14 C15 C16 C11 0.3(4)
C14 C15 C16 C19 -179.6(3)
C12 C11 C16 C15 -0.9(4)
P1 C11 C16 C15 -178.84(19)
C12 C11 C16 C19 178.9(2)
P1 C11 C16 C19 1.0(4)
N1 P1 C21 C22 177.14(17)
C1 P1 C21 C22 -76.3(2)
C11 P1 C21 C22 55.0(2)
N1 P1 C21 C26 -5.5(2)
C1 P1 C21 C26 101.1(2)
C11 P1 C21 C26 -127.6(2)
C26 C21 C22 C23 0.8(4)
P1 C21 C22 C23 178.29(19)
C26 C21 C22 C27 -178.8(2)
P1 C21 C22 C27 -1.2(3)
C21 C22 C23 C24 -0.4(4)
C27 C22 C23 C24 179.2(2)
C22 C23 C24 C25 -0.3(4)
C22 C23 C24 C28 179.6(3)
C23 C24 C25 C26 0.5(4)
C28 C24 C25 C26 -179.3(3)
C24 C25 C26 C21 -0.1(4)
C24 C25 C26 C29 -179.9(3)
C22 C21 C26 C25 -0.5(4)
P1 C21 C26 C25 -177.92(19)
C22 C21 C26 C29 179.2(3)
P1 C21 C26 C29 1.8(4)
N1 B1 C31 C36 -14.2(4)
C2 B1 C31 C36 97.4(3)
C41 B1 C31 C36 -133.6(3)
N1 B1 C31 C32 167.3(3)
C2 B1 C31 C32 -81.1(3)
C41 B1 C31 C32 47.9(3)
C36 C31 C32 F32 -178.0(3)
B1 C31 C32 F32 0.7(4)
C36 C31 C32 C33 2.1(5)
B1 C31 C32 C33 -179.2(3)
F32 C32 C33 F33 -1.5(5)
C31 C32 C33 F33 178.5(3)
F32 C32 C33 C34 178.2(3)
C31 C32 C33 C34 -1.9(6)
F33 C33 C34 F34 0.2(6)
C32 C33 C34 F34 -179.5(3)
F33 C33 C34 C35 180.0(3)
C32 C33 C34 C35 0.3(5)
F34 C34 C35 F35 0.9(5)
C33 C34 C35 F35 -178.9(3)
F34 C34 C35 C36 -179.4(3)
C33 C34 C35 C36 0.8(5)
F35 C35 C36 F36 1.0(4)
C34 C35 C36 F36 -178.7(3)
F35 C35 C36 C31 179.2(3)
C34 C35 C36 C31 -0.5(5)
C32 C31 C36 F36 177.2(3)
B1 C31 C36 F36 -1.4(4)
C32 C31 C36 C35 -0.9(4)
B1 C31 C36 C35 -179.5(3)
N1 B1 C41 C46 -47.4(3)
C2 B1 C41 C46 -159.8(2)
C31 B1 C41 C46 74.4(3)
N1 B1 C41 C42 130.3(3)
C2 B1 C41 C42 17.9(4)
C31 B1 C41 C42 -107.9(3)
C46 C41 C42 F42 -179.2(2)
B1 C41 C42 F42 2.9(4)
C46 C41 C42 C43 0.5(4)
B1 C41 C42 C43 -177.4(3)
F42 C42 C43 F43 -0.6(4)
C41 C42 C43 F43 179.7(2)
F42 C42 C43 C44 179.2(3)
C41 C42 C43 C44 -0.5(4)
F43 C43 C44 F44 0.3(4)
C42 C43 C44 F44 -179.5(3)
F43 C43 C44 C45 179.9(3)
C42 C43 C44 C45 0.1(4)
F44 C44 C45 F45 0.2(4)
C43 C44 C45 F45 -179.4(3)
F44 C44 C45 C46 180.0(3)
C43 C44 C45 C46 0.4(4)
F45 C45 C46 F46 -0.3(4)
C44 C45 C46 F46 179.9(2)
F45 C45 C46 C41 179.3(2)
C44 C45 C46 C41 -0.5(4)
C42 C41 C46 F46 179.7(2)
B1 C41 C46 F46 -2.3(4)
C42 C41 C46 C45 0.0(4)
B1 C41 C46 C45 178.0(2)
